data_4126739
loop_
_publ_author_name
'Zhu, Chendan'
'Wang, Dingyi'
'Zhao, Yue'
'Sun, Wei-Yin'
'Shi, Zhuangzhi'

_publ_section_title
;
 Enantioselective Palladium-Catalyzed Intramolecular \a-Arylative
 Desymmetrization of 1,3-Diketones.
;
_journal_name_full 'Journal of the American Chemical Society'
_journal_paper_doi 10.1021/jacs.7b10365
_journal_year 2017
_chemical_absolute_configuration ad
_chemical_formula_sum 'C15 H13 N O2'
_chemical_formula_weight 239.26
_space_group_crystal_system monoclinic
_space_group_IT_number 4
_space_group_name_Hall 'P 2yb'
_space_group_name_H-M_alt 'P 1 21 1'
_symmetry_space_group_name_Hall 'P 2yb'
_symmetry_space_group_name_H-M 'P 1 21 1'
_atom_sites_solution_hydrogens geom
_audit_creation_method SHELXL-2014/7
_cell_angle_alpha 90
_cell_angle_beta 95.131(5)
_cell_angle_gamma 90
_cell_formula_units_Z 2
_cell_length_a 7.1098(7)
_cell_length_b 11.3290(12)
_cell_length_c 7.2326(7)
_cell_measurement_reflns_used 2588
_cell_measurement_temperature 296(2)
_cell_measurement_theta_max 68.34
_cell_measurement_theta_min 6.14
_cell_volume 580.23(10)
_computing_cell_refinement 'Bruker SAINT'
_computing_data_collection 'Bruker APEX2'
_computing_data_reduction 'Bruker SAINT'
_computing_molecular_graphics 'Bruker SHELXTL'
_computing_publication_material 'Bruker SHELXTL'
_computing_structure_refinement 'SHELXL-2014 (Sheldrick 2014)'
_computing_structure_solution 'SHELXS-97 (Sheldrick 2008)'
_diffrn_ambient_temperature 296(2)
_diffrn_measured_fraction_theta_full 0.980
_diffrn_measured_fraction_theta_max 0.980
_diffrn_measurement_device_type 'Bruker APEX-II CCD'
_diffrn_measurement_method '\f and \w scans'
_diffrn_radiation_type CuK\a
_diffrn_radiation_wavelength 1.54178
_diffrn_reflns_av_R_equivalents 0.0248
_diffrn_reflns_av_unetI/netI 0.0348
_diffrn_reflns_Laue_measured_fraction_full 0.980
_diffrn_reflns_Laue_measured_fraction_max 0.980
_diffrn_reflns_limit_h_max 8
_diffrn_reflns_limit_h_min -8
_diffrn_reflns_limit_k_max 11
_diffrn_reflns_limit_k_min -13
_diffrn_reflns_limit_l_max 8
_diffrn_reflns_limit_l_min -8
_diffrn_reflns_number 2580
_diffrn_reflns_point_group_measured_fraction_full 0.755
_diffrn_reflns_point_group_measured_fraction_max 0.755
_diffrn_reflns_theta_full 64.996
_diffrn_reflns_theta_max 64.996
_diffrn_reflns_theta_min 6.143
_exptl_absorpt_coefficient_mu 0.737
_exptl_crystal_colour
;
;
_exptl_crystal_density_diffrn 1.369
_exptl_crystal_description
;
;
_exptl_crystal_F_000 252
_exptl_crystal_size_max 0.260
_exptl_crystal_size_mid 0.240
_exptl_crystal_size_min 0.220
_refine_diff_density_max 0.206
_refine_diff_density_min -0.289
_refine_diff_density_rms 0.062
_refine_ls_abs_structure_details
;
 Flack x determined using 462 quotients [(I+)-(I-)]/[(I+)+(I-)]
 (Parsons, Flack and Wagner, Acta Cryst. B69 (2013) 249-259).
;
_refine_ls_abs_structure_Flack 0.16(12)
_refine_ls_extinction_method none
_refine_ls_goodness_of_fit_ref 1.083
_refine_ls_hydrogen_treatment constr
_refine_ls_matrix_type full
_refine_ls_number_parameters 164
_refine_ls_number_reflns 1500
_refine_ls_number_restraints 1
_refine_ls_restrained_S_all 1.082
_refine_ls_R_factor_all 0.0315
_refine_ls_R_factor_gt 0.0315
_refine_ls_shift/su_max 0.000
_refine_ls_shift/su_mean 0.000
_refine_ls_structure_factor_coef Fsqd
_refine_ls_weighting_details 'w=1/[\s^2^(Fo^2^)+(0.0566P)^2^+0.0661P] where P=(Fo^2^+2Fc^2^)/3'
_refine_ls_weighting_scheme calc
_refine_ls_wR_factor_gt 0.0840
_refine_ls_wR_factor_ref 0.0841
_reflns_Friedel_coverage 0.458
_reflns_Friedel_fraction_full 0.503
_reflns_Friedel_fraction_max 0.503
_reflns_number_gt 1493
_reflns_number_total 1500
_reflns_threshold_expression 'I > 2\s(I)'
_cod_data_source_file ja7b10365_si_003.cif
_cod_data_source_block cu_20170315szzz_0m_a
_cod_database_code 4126739
_shelx_shelxl_version_number 2014/7
_shelx_space_group_comment
;
The symmetry employed for this shelxl refinement is uniquely defined
by the following loop, which should always be used as a source of
symmetry information in preference to the above space-group names.
They are only intended as comments.
;
_shelx_estimated_absorpt_t_min 0.831
_shelx_estimated_absorpt_t_max 0.855

loop_
_space_group_symop_operation_xyz
'x, y, z'
'-x, y+1/2, -z'

loop_
_atom_site_label
_atom_site_type_symbol
_atom_site_fract_x
_atom_site_fract_y
_atom_site_fract_z
_atom_site_U_iso_or_equiv
_atom_site_adp_type
_atom_site_occupancy
_atom_site_site_symmetry_order
_atom_site_calc_flag
_atom_site_refinement_flags_posn
_atom_site_refinement_flags_adp
C1 C -0.0049(3) 0.4233(2) -0.1036(3) 0.0308(5) Uani 1 1 d . .
C2 C 0.1670(3) 0.4743(2) -0.0172(3) 0.0236(5) Uani 1 1 d . .
C3 C 0.2078(3) 0.5932(2) -0.0414(3) 0.0242(5) Uani 1 1 d . .
H3 H 0.1248 0.6414 -0.1137 0.029 Uiso 1 1 calc R U
C4 C 0.3746(3) 0.63817(19) 0.0444(3) 0.0224(5) Uani 1 1 d . .
H4 H 0.4026 0.7176 0.0295 0.027 Uiso 1 1 calc R U
C5 C 0.5018(3) 0.56713(19) 0.1526(3) 0.0204(4) Uani 1 1 d . .
C6 C 0.4547(3) 0.44925(19) 0.1815(3) 0.0204(4) Uani 1 1 d . .
C7 C 0.2886(3) 0.40276(19) 0.0958(3) 0.0226(5) Uani 1 1 d . .
H7 H 0.2583 0.3240 0.1138 0.027 Uiso 1 1 calc R U
C8 C 0.5748(3) 0.37423(19) 0.3204(3) 0.0229(5) Uani 1 1 d . .
H8 H 0.5731 0.2919 0.2785 0.027 Uiso 1 1 calc R U
C9 C 0.7761(3) 0.4182(2) 0.3460(3) 0.0217(5) Uani 1 1 d . .
C10 C 0.7917(3) 0.54858(18) 0.3986(3) 0.0210(5) Uani 1 1 d . .
C11 C 0.6899(3) 0.61671(19) 0.2302(3) 0.0232(5) Uani 1 1 d . .
H11A H 0.6707 0.6976 0.2681 0.028 Uiso 1 1 calc R U
H11B H 0.7734 0.6186 0.1313 0.028 Uiso 1 1 calc R U
C12 C 0.9955(3) 0.5887(2) 0.4336(3) 0.0278(5) Uani 1 1 d . .
H12A H 1.0561 0.5458 0.5368 0.042 Uiso 1 1 calc R U
H12B H 0.9988 0.6717 0.4612 0.042 Uiso 1 1 calc R U
H12C H 1.0604 0.5742 0.3251 0.042 Uiso 1 1 calc R U
C13 C 0.6835(3) 0.5721(2) 0.5711(3) 0.0215(4) Uani 1 1 d . .
C14 C 0.4999(3) 0.5079(2) 0.5861(3) 0.0267(5) Uani 1 1 d . .
H14A H 0.3992 0.5527 0.5195 0.032 Uiso 1 1 calc R U
H14B H 0.4747 0.5059 0.7157 0.032 Uiso 1 1 calc R U
C15 C 0.4930(3) 0.3823(2) 0.5121(3) 0.0260(5) Uani 1 1 d . .
H15A H 0.3632 0.3549 0.5002 0.031 Uiso 1 1 calc R U
H15B H 0.5649 0.3311 0.5997 0.031 Uiso 1 1 calc R U
N1 N -0.1394(3) 0.3806(2) -0.1715(4) 0.0494(7) Uani 1 1 d . .
O1 O 0.9114(2) 0.35666(15) 0.3260(2) 0.0314(4) Uani 1 1 d . .
O2 O 0.7431(2) 0.64310(15) 0.6865(2) 0.0299(4) Uani 1 1 d . .

loop_
_atom_site_aniso_label
_atom_site_aniso_U_11
_atom_site_aniso_U_22
_atom_site_aniso_U_33
_atom_site_aniso_U_23
_atom_site_aniso_U_13
_atom_site_aniso_U_12
C1 0.0322(12) 0.0309(13) 0.0270(10) 0.0084(10) -0.0096(9) -0.0010(10)
C2 0.0223(10) 0.0309(12) 0.0173(9) 0.0003(9) -0.0007(7) -0.0011(9)
C3 0.0248(10) 0.0279(12) 0.0193(9) 0.0048(9) -0.0010(7) 0.0059(9)
C4 0.0280(10) 0.0203(11) 0.0189(8) 0.0016(8) 0.0029(8) 0.0004(9)
C5 0.0218(10) 0.0219(11) 0.0177(9) -0.0015(8) 0.0025(7) 0.0002(9)
C6 0.0218(9) 0.0223(10) 0.0167(8) -0.0010(8) -0.0006(7) 0.0013(9)
C7 0.0263(10) 0.0220(11) 0.0189(8) -0.0006(8) -0.0006(8) -0.0023(9)
C8 0.0268(10) 0.0184(10) 0.0222(9) -0.0007(8) -0.0053(8) -0.0004(9)
C9 0.0238(10) 0.0240(12) 0.0169(8) 0.0014(8) -0.0009(7) 0.0026(9)
C10 0.0178(9) 0.0237(12) 0.0210(9) -0.0018(8) -0.0012(8) -0.0009(8)
C11 0.0248(11) 0.0207(11) 0.0239(9) 0.0001(9) 0.0009(8) -0.0021(9)
C12 0.0207(10) 0.0344(13) 0.0279(10) -0.0009(10) -0.0006(8) -0.0044(10)
C13 0.0210(9) 0.0215(10) 0.0211(9) 0.0005(8) -0.0029(7) 0.0043(8)
C14 0.0215(10) 0.0386(14) 0.0196(9) -0.0035(9) -0.0001(7) -0.0022(9)
C15 0.0240(9) 0.0308(12) 0.0220(9) 0.0045(9) -0.0043(7) -0.0080(9)
N1 0.0415(12) 0.0437(14) 0.0572(14) 0.0162(12) -0.0269(11) -0.0110(11)
O1 0.0277(8) 0.0275(8) 0.0389(8) -0.0001(7) 0.0032(6) 0.0079(8)
O2 0.0362(8) 0.0254(9) 0.0278(7) -0.0074(7) 0.0014(6) -0.0044(7)

loop_
_atom_type_symbol
_atom_type_description
_atom_type_scat_dispersion_real
_atom_type_scat_dispersion_imag
_atom_type_scat_source
C C 0.0181 0.0091 'International Tables Vol C Tables 4.2.6.8 and 6.1.1.4'
H H 0.0000 0.0000 'International Tables Vol C Tables 4.2.6.8 and 6.1.1.4'
N N 0.0311 0.0180 'International Tables Vol C Tables 4.2.6.8 and 6.1.1.4'
O O 0.0492 0.0322 'International Tables Vol C Tables 4.2.6.8 and 6.1.1.4'

loop_
_geom_angle_atom_site_label_1
_geom_angle_atom_site_label_2
_geom_angle_atom_site_label_3
_geom_angle
N1 C1 C2 178.6(3)
C3 C2 C7 120.7(2)
C3 C2 C1 120.8(2)
C7 C2 C1 118.5(2)
C4 C3 C2 118.63(19)
C4 C3 H3 120.7
C2 C3 H3 120.7
C3 C4 C5 121.6(2)
C3 C4 H4 119.2
C5 C4 H4 119.2
C6 C5 C4 118.86(18)
C6 C5 C11 121.04(18)
C4 C5 C11 120.06(19)
C7 C6 C5 120.12(19)
C7 C6 C8 119.23(19)
C5 C6 C8 120.39(17)
C6 C7 C2 119.9(2)
C6 C7 H7 120.0
C2 C7 H7 120.0
C9 C8 C6 111.50(17)
C9 C8 C15 107.29(15)
C6 C8 C15 108.96(17)
C9 C8 H8 109.7
C6 C8 H8 109.7
C15 C8 H8 109.7
O1 C9 C8 123.5(2)
O1 C9 C10 123.19(19)
C8 C9 C10 113.35(17)
C12 C10 C9 112.24(17)
C12 C10 C13 110.45(16)
C9 C10 C13 109.72(17)
C12 C10 C11 110.52(17)
C9 C10 C11 105.40(16)
C13 C10 C11 108.33(16)
C5 C11 C10 115.98(17)
C5 C11 H11A 108.3
C10 C11 H11A 108.3
C5 C11 H11B 108.3
C10 C11 H11B 108.3
H11A C11 H11B 107.4
C10 C12 H12A 109.5
C10 C12 H12B 109.5
H12A C12 H12B 109.5
C10 C12 H12C 109.5
H12A C12 H12C 109.5
H12B C12 H12C 109.5
O2 C13 C14 121.62(19)
O2 C13 C10 120.23(19)
C14 C13 C10 118.11(18)
C13 C14 C15 115.31(19)
C13 C14 H14A 108.4
C15 C14 H14A 108.4
C13 C14 H14B 108.4
C15 C14 H14B 108.4
H14A C14 H14B 107.5
C14 C15 C8 111.52(18)
C14 C15 H15A 109.3
C8 C15 H15A 109.3
C14 C15 H15B 109.3
C8 C15 H15B 109.3
H15A C15 H15B 108.0

loop_
_geom_bond_atom_site_label_1
_geom_bond_atom_site_label_2
_geom_bond_distance
C1 N1 1.142(3)
C1 C2 1.443(3)
C2 C3 1.392(3)
C2 C7 1.395(3)
C3 C4 1.385(3)
C3 H3 0.9300
C4 C5 1.397(3)
C4 H4 0.9300
C5 C6 1.397(3)
C5 C11 1.511(3)
C6 C7 1.388(3)
C6 C8 1.519(3)
C7 H7 0.9300
C8 C9 1.511(3)
C8 C15 1.553(3)
C8 H8 0.9800
C9 O1 1.207(3)
C9 C10 1.527(3)
C10 C12 1.518(3)
C10 C13 1.546(3)
C10 C11 1.564(3)
C11 H11A 0.9700
C11 H11B 0.9700
C12 H12A 0.9600
C12 H12B 0.9600
C12 H12C 0.9600
C13 O2 1.208(3)
C13 C14 1.507(3)
C14 C15 1.520(4)
C14 H14A 0.9700
C14 H14B 0.9700
C15 H15A 0.9700
C15 H15B 0.9700
